data_4346014
loop_
_publ_author_name
'Ruibiao Fu'
'Xihe Huang'
'Shengmin Hu'
'Shengchang Xiang'
'Xintao Wu'

_publ_section_title
;
 Rational Design of New Bright Luminescent Zinc Diphosphonates with
 12-Member Ring Channels
;
_journal_name_full 'Inorganic Chemistry'
_journal_page_first 5254
_journal_page_last 5256
_journal_paper_doi 10.1021/ic060608u
_journal_volume 45
_journal_year 2006
_chemical_formula_sum 'C11 H28 N2 O18 P6 Zn4'
_chemical_formula_weight 923.65
_space_group_IT_number 14
_space_group_name_Hall '-P 2ybc'
_space_group_name_H-M_alt 'P 1 21/c 1'
_symmetry_cell_setting monoclinic
_symmetry_space_group_name_H-M 'P 1 21/c 1'
_atom_sites_solution_hydrogens geom
_atom_sites_solution_primary direct
_atom_sites_solution_secondary difmap
_cell_angle_alpha 90.00
_cell_angle_beta 108.434(9)
_cell_angle_gamma 90.00
_cell_formula_units_Z 2
_cell_length_a 8.5989(17)
_cell_length_b 17.044(2)
_cell_length_c 10.165(2)
_cell_measurement_reflns_used 3061
_cell_measurement_temperature 130.15
_cell_measurement_theta_max 27.4835
_cell_measurement_theta_min 3.1879
_cell_volume 1413.3(4)
_computing_cell_refinement 'Bruker XSCANS'
_computing_data_collection 'Bruker XSCANS'
_computing_data_reduction 'Bruker SHELXTL'
_computing_molecular_graphics 'Bruker SHELXTL'
_computing_publication_material 'Bruker SHELXTL'
_computing_structure_refinement 'SHELXL-97 (Sheldrick, 1997)'
_computing_structure_solution 'SHELXS-97 (Sheldrick, 1990)'
_diffrn_ambient_temperature 130.15
_diffrn_measured_fraction_theta_full 0.993
_diffrn_measured_fraction_theta_max 0.993
_diffrn_measurement_device_type 'Bruker P4'
_diffrn_measurement_method '\w scans'
_diffrn_radiation_monochromator graphite
_diffrn_radiation_source 'Rotating Anode'
_diffrn_radiation_type MoK\a
_diffrn_radiation_wavelength 0.71073
_diffrn_reflns_av_R_equivalents 0.0461
_diffrn_reflns_av_sigmaI/netI 0.0449
_diffrn_reflns_limit_h_max 11
_diffrn_reflns_limit_h_min -10
_diffrn_reflns_limit_k_max 22
_diffrn_reflns_limit_k_min -21
_diffrn_reflns_limit_l_max 9
_diffrn_reflns_limit_l_min -13
_diffrn_reflns_number 10923
_diffrn_reflns_theta_full 27.48
_diffrn_reflns_theta_max 27.48
_diffrn_reflns_theta_min 3.19
_exptl_absorpt_coefficient_mu 3.774
_exptl_absorpt_correction_T_max 1.0000
_exptl_absorpt_correction_T_min 0.5354
_exptl_absorpt_correction_type multi-scan
_exptl_crystal_colour colorless
_exptl_crystal_density_diffrn 2.171
_exptl_crystal_density_method 'not measured'
_exptl_crystal_description prism
_exptl_crystal_F_000 924
_exptl_crystal_size_max 0.2000
_exptl_crystal_size_mid 0.1000
_exptl_crystal_size_min 0.0600
_refine_diff_density_max 1.217
_refine_diff_density_min -0.634
_refine_diff_density_rms 0.158
_refine_ls_extinction_method none
_refine_ls_goodness_of_fit_ref 1.188
_refine_ls_matrix_type full
_refine_ls_number_parameters 190
_refine_ls_number_reflns 3232
_refine_ls_number_restraints 0
_refine_ls_restrained_S_all 1.188
_refine_ls_R_factor_all 0.0634
_refine_ls_R_factor_gt 0.0507
_refine_ls_shift/su_max 0.000
_refine_ls_shift/su_mean 0.000
_refine_ls_structure_factor_coef Fsqd
_refine_ls_weighting_details 'calc w=1/[\s^2^(Fo^2^)+(0.0369P)^2^+5.4311P] where P=(Fo^2^+2Fc^2^)/3'
_refine_ls_weighting_scheme calc
_refine_ls_wR_factor_gt 0.1035
_refine_ls_wR_factor_ref 0.1143
_reflns_number_gt 2793
_reflns_number_total 3232
_reflns_threshold_expression >2sigma(I)
_cod_data_source_file ic060608urom20060410_101638.cif
_cod_data_source_block 3
_cod_depositor_comments
;
The following automatic conversions were performed:

data item '_exptl_absorpt_correction_type' value 'Multi-scan' was
changed to 'multi-scan' in accordance with the built-in table derived
from the CIF Core dictionary named 'cif_core.dic' version 2.4.5 last
updated on 2014-11-21.

Automatic conversion script
Id: cif_fix_values 6909 2019-04-08 15:41:33Z antanas 
;
_cod_original_cell_volume 1413.2(4)
_cod_original_sg_symbol_H-M P2(1)/c
_cod_database_code 4346014

loop_
_symmetry_equiv_pos_as_xyz
'x, y, z'
'-x, y+1/2, -z+1/2'
'-x, -y, -z'
'x, -y-1/2, z-1/2'

loop_
_atom_site_label
_atom_site_type_symbol
_atom_site_fract_x
_atom_site_fract_y
_atom_site_fract_z
_atom_site_U_iso_or_equiv
_atom_site_adp_type
_atom_site_occupancy
_atom_site_symmetry_multiplicity
_atom_site_calc_flag
_atom_site_refinement_flags
_atom_site_disorder_assembly
_atom_site_disorder_group
Zn1 Zn 0.10572(7) 0.17166(3) 0.92118(5) 0.00982(15) Uani 1 1 d . . .
Zn2 Zn -0.12258(7) 0.33164(3) 0.67818(6) 0.01033(15) Uani 1 1 d . . .
P1 P 0.24102(15) -0.00352(7) 0.99165(13) 0.0119(3) Uani 1 1 d . . .
P2 P -0.23586(15) 0.24774(7) 0.89456(12) 0.0097(3) Uani 1 1 d . . .
P3 P 0.22444(15) 0.26095(7) 0.71489(12) 0.0100(3) Uani 1 1 d . . .
O1 O 0.2750(4) -0.0431(2) 1.1369(4) 0.0163(8) Uani 1 1 d . . .
H15 H 0.2269 -0.0853 1.1277 0.024 Uiso 1 1 calc R . .
O2 O 0.1878(5) -0.0621(2) 0.8760(4) 0.0184(8) Uani 1 1 d . . .
O3 O 0.1245(4) 0.0638(2) 0.9754(4) 0.0172(8) Uani 1 1 d . . .
O4 O -0.1828(4) 0.32653(18) 0.8498(3) 0.0113(7) Uani 1 1 d . . .
O5 O -0.1342(4) 0.18014(19) 0.8633(3) 0.0126(7) Uani 1 1 d . . .
O6 O -0.2270(4) 0.2496(2) 1.0467(3) 0.0130(7) Uani 1 1 d . . .
O7 O 0.1138(4) 0.32357(19) 0.7437(3) 0.0131(7) Uani 1 1 d . . .
O8 O 0.1881(4) 0.17902(19) 0.7627(3) 0.0107(7) Uani 1 1 d . . .
O9 O 0.2157(4) 0.2546(2) 0.5633(3) 0.0135(7) Uani 1 1 d . . .
C1 C 0.4374(6) 0.0330(3) 0.9970(6) 0.0162(10) Uani 1 1 d . . .
H2 H 0.4254 0.0650 0.9154 0.019 Uiso 1 1 calc R . .
H1 H 0.4793 0.0664 1.0778 0.019 Uiso 1 1 calc R . .
C2 C -0.4442(6) 0.2288(3) 0.7913(5) 0.0115(9) Uani 1 1 d . . .
H4 H -0.4514 0.2306 0.6942 0.014 Uiso 1 1 calc R . .
H3 H -0.4732 0.1761 0.8111 0.014 Uiso 1 1 calc R . .
C3 C 0.4303(6) 0.2861(3) 0.8150(5) 0.0133(10) Uani 1 1 d . . .
H6 H 0.4546 0.3387 0.7902 0.016 Uiso 1 1 calc R . .
H5 H 0.4397 0.2863 0.9126 0.016 Uiso 1 1 calc R . .
C4 C -0.0806(9) 0.0316(4) 0.5931(7) 0.0355(16) Uani 1 1 d . . .
H9 H -0.1614 0.0666 0.6098 0.043 Uiso 1 1 calc R . .
H10 H -0.0260 0.0040 0.6788 0.043 Uiso 1 1 calc R . .
C5 C 0.1654(10) 0.0271(5) 0.5190(9) 0.051(2) Uani 1 1 d . . .
H11 H 0.2061 -0.0055 0.6023 0.061 Uiso 1 1 calc R . .
C6 C 0.291(3) 0.0559(11) 0.506(2) 0.073(6) Uani 0.50 1 d P . .
H14 H 0.3588 0.0149 0.4892 0.110 Uiso 0.50 1 calc PR . .
H13 H 0.3498 0.0831 0.5901 0.110 Uiso 0.50 1 calc PR . .
H12 H 0.2628 0.0920 0.4301 0.110 Uiso 0.50 1 calc PR . .
N1 N 0.0413(7) 0.0779(3) 0.5502(5) 0.0305(12) Uani 1 1 d . . .
H7 H 0.0922 0.1116 0.6185 0.037 Uiso 1 1 calc R . .
H8 H -0.0111 0.1063 0.4744 0.037 Uiso 1 1 calc R . .

loop_
_atom_site_aniso_label
_atom_site_aniso_U_11
_atom_site_aniso_U_22
_atom_site_aniso_U_33
_atom_site_aniso_U_23
_atom_site_aniso_U_13
_atom_site_aniso_U_12
Zn1 0.0098(3) 0.0093(3) 0.0109(3) -0.0002(2) 0.0041(2) 0.0002(2)
Zn2 0.0106(3) 0.0100(3) 0.0106(3) -0.0004(2) 0.0037(2) 0.0007(2)
P1 0.0101(6) 0.0093(6) 0.0169(6) -0.0003(5) 0.0051(5) -0.0004(5)
P2 0.0101(6) 0.0093(6) 0.0098(6) 0.0013(4) 0.0033(5) 0.0008(5)
P3 0.0092(6) 0.0110(6) 0.0099(6) 0.0006(4) 0.0031(4) -0.0001(5)
O1 0.0176(19) 0.0126(17) 0.0182(18) 0.0015(14) 0.0049(15) -0.0017(14)
O2 0.021(2) 0.0141(17) 0.0208(19) -0.0034(14) 0.0076(15) -0.0056(15)
O3 0.0177(19) 0.0094(16) 0.028(2) 0.0027(14) 0.0119(16) 0.0027(14)
O4 0.0140(17) 0.0099(16) 0.0109(16) 0.0000(12) 0.0051(13) 0.0009(13)
O5 0.0102(17) 0.0091(16) 0.0168(17) -0.0019(13) 0.0019(13) -0.0019(13)
O6 0.0097(16) 0.0163(17) 0.0139(17) 0.0038(13) 0.0049(13) 0.0018(13)
O7 0.0103(17) 0.0112(16) 0.0171(17) -0.0018(13) 0.0034(13) 0.0026(13)
O8 0.0140(17) 0.0115(16) 0.0107(16) 0.0024(12) 0.0097(13) 0.0006(13)
O9 0.0171(18) 0.0148(17) 0.0084(16) 0.0033(13) 0.0036(14) 0.0049(14)
C1 0.009(2) 0.011(2) 0.030(3) 0.000(2) 0.009(2) 0.0002(19)
C2 0.005(2) 0.014(2) 0.016(2) 0.0007(18) 0.0046(18) -0.0028(18)
C3 0.009(2) 0.015(2) 0.018(2) 0.0002(19) 0.0069(19) 0.0001(19)
C4 0.039(4) 0.032(3) 0.031(3) -0.013(3) 0.005(3) 0.002(3)
C5 0.045(5) 0.052(5) 0.053(5) -0.035(4) 0.013(4) -0.014(4)
C6 0.103(18) 0.045(10) 0.076(14) -0.020(9) 0.035(12) -0.016(11)
N1 0.049(3) 0.016(2) 0.017(2) -0.0045(19) -0.003(2) 0.005(2)

loop_
_atom_type_symbol
_atom_type_description
_atom_type_scat_dispersion_real
_atom_type_scat_dispersion_imag
_atom_type_scat_source
C C 0.0033 0.0016 'International Tables Vol C Tables 4.2.6.8 and 6.1.1.4'
H H 0.0000 0.0000 'International Tables Vol C Tables 4.2.6.8 and 6.1.1.4'
N N 0.0061 0.0033 'International Tables Vol C Tables 4.2.6.8 and 6.1.1.4'
O O 0.0106 0.0060 'International Tables Vol C Tables 4.2.6.8 and 6.1.1.4'
P P 0.1023 0.0942 'International Tables Vol C Tables 4.2.6.8 and 6.1.1.4'
Zn Zn 0.2839 1.4301 'International Tables Vol C Tables 4.2.6.8 and 6.1.1.4'

loop_
_geom_angle_atom_site_label_1
_geom_angle_atom_site_label_2
_geom_angle_atom_site_label_3
_geom_angle
_geom_angle_site_symmetry_1
_geom_angle_site_symmetry_3
O3 Zn1 O9 115.80(15) . 4_566
O3 Zn1 O8 106.20(14) . .
O9 Zn1 O8 110.89(14) 4_566 .
O3 Zn1 O5 98.18(15) . .
O9 Zn1 O5 113.43(14) 4_566 .
O8 Zn1 O5 111.59(14) . .
O2 Zn2 O7 110.19(15) 2_556 .
O2 Zn2 O6 116.49(15) 2_556 4_565
O7 Zn2 O6 113.24(14) . 4_565
O2 Zn2 O4 99.23(14) 2_556 .
O7 Zn2 O4 103.50(14) . .
O6 Zn2 O4 112.62(14) 4_565 .
O3 P1 O2 113.3(2) . .
O3 P1 O1 110.7(2) . .
O2 P1 O1 111.9(2) . .
O3 P1 C1 109.2(2) . .
O2 P1 C1 107.9(2) . .
O1 P1 C1 103.2(2) . .
O6 P2 O4 111.01(19) . .
O6 P2 O5 112.08(19) . .
O4 P2 O5 110.64(19) . .
O6 P2 C2 108.5(2) . .
O4 P2 C2 108.6(2) . .
O5 P2 C2 105.8(2) . .
O7 P3 O9 114.31(19) . .
O7 P3 O8 111.93(19) . .
O9 P3 O8 107.74(19) . .
O7 P3 C3 106.8(2) . .
O9 P3 C3 108.4(2) . .
O8 P3 C3 107.5(2) . .
P1 O2 Zn2 147.2(2) . 2_546
P1 O3 Zn1 139.6(2) . .
P2 O4 Zn2 119.16(19) . .
P2 O5 Zn1 127.23(19) . .
P2 O6 Zn2 123.2(2) . 4_566
P3 O7 Zn2 129.6(2) . .
P3 O8 Zn1 118.63(19) . .
P3 O9 Zn1 124.7(2) . 4_565
C1 C1 P1 112.8(5) 3_657 .
C3 C2 P2 114.6(3) 1_455 .
C2 C3 P3 112.1(3) 1_655 .
N1 C4 C5 110.3(6) . 3_556
C6 C5 N1 120.3(11) . .
C6 C5 C4 114.4(11) . 3_556
N1 C5 C4 109.7(6) . 3_556
C4 N1 C5 112.0(5) . .

loop_
_geom_bond_atom_site_label_1
_geom_bond_atom_site_label_2
_geom_bond_distance
_geom_bond_site_symmetry_2
Zn1 O3 1.911(3) .
Zn1 O9 1.923(3) 4_566
Zn1 O8 1.958(3) .
Zn1 O5 1.963(3) .
Zn2 O2 1.924(4) 2_556
Zn2 O7 1.933(3) .
Zn2 O6 1.937(3) 4_565
Zn2 O4 1.972(3) .
P1 O3 1.498(4) .
P1 O2 1.500(4) .
P1 O1 1.564(4) .
P1 C1 1.784(5) .
P2 O6 1.524(4) .
P2 O4 1.533(3) .
P2 O5 1.539(4) .
P2 C2 1.796(5) .
P3 O7 1.519(3) .
P3 O9 1.522(3) .
P3 O8 1.543(3) .
P3 C3 1.793(5) .
O2 Zn2 1.924(3) 2_546
O6 Zn2 1.937(3) 4_566
O9 Zn1 1.923(3) 4_565
C1 C1 1.546(9) 3_657
C2 C3 1.530(7) 1_455
C3 C2 1.530(7) 1_655
C4 N1 1.484(9) .
C4 C5 1.518(9) 3_556
C5 C6 1.23(2) .
C5 N1 1.485(9) .
C5 C4 1.518(9) 3_556

loop_
_geom_hbond_atom_site_label_D
_geom_hbond_atom_site_label_H
_geom_hbond_atom_site_label_A
_geom_hbond_distance_DH
_geom_hbond_distance_HA
_geom_hbond_distance_DA
_geom_hbond_angle_DHA
_geom_hbond_site_symmetry_A
O1 H15 O5 0.82 1.82 2.631(5) 171.0 3_557
N1 H8 O4 0.90 2.65 3.138(7) 114.9 ?
N1 H7 O8 0.90 1.84 2.739(6) 176.9 .
